data_7150242
loop_
_publ_author_name
'Crowley, Patrick J.'
'Fawcett, John'
'Griffith, Gerry A.'
'Moralee, Andrew C.'
'Percy, Jonathan M.'
'Salafia, Vittoria'

_publ_section_title
;
 Highly-functionalised difluorinated cyclohexane polyols via the
 Diels-Alder reaction: regiochemical control via the phenylsulfonyl
 group.
;
_journal_issue 18
_journal_name_full 'Organic &amp; biomolecular chemistry'
_journal_page_first 3297
_journal_page_last 3310
_journal_paper_doi 10.1039/b507131c
_journal_volume 3
_journal_year 2005
_chemical_formula_moiety 'C18 H19 F2 N O5 S'
_chemical_formula_sum 'C18 H19 F2 N O5 S'
_chemical_formula_weight 399.40
_chemical_name_systematic
;
?
;
_space_group_IT_number 14
_symmetry_cell_setting monoclinic
_symmetry_space_group_name_Hall '-P 2yn'
_symmetry_space_group_name_H-M 'P 1 21/n 1'
_atom_sites_solution_hydrogens geom
_atom_sites_solution_primary direct
_atom_sites_solution_secondary difmap
_audit_creation_method SHELXL-97
_cell_angle_alpha 90.00
_cell_angle_beta 92.0510(10)
_cell_angle_gamma 90.00
_cell_formula_units_Z 4
_cell_length_a 10.4325(7)
_cell_length_b 11.7993(8)
_cell_length_c 14.7171(10)
_cell_measurement_reflns_used 3109
_cell_measurement_temperature 150(2)
_cell_measurement_theta_max 26.72
_cell_measurement_theta_min 2.17
_cell_volume 1810.5(2)
_computing_cell_refinement 'Bruker SMART'
_computing_data_collection 'Bruker SMART'
_computing_data_reduction 'Bruker SAINT'
_computing_molecular_graphics 'Bruker SHELXTL'
_computing_publication_material 'Bruker SHELXTL'
_computing_structure_refinement 'SHELXL-97 (Sheldrick, 1997)'
_computing_structure_solution 'SHELXS-97 (Sheldrick, 1990)'
_diffrn_ambient_temperature 150(2)
_diffrn_measured_fraction_theta_full 0.999
_diffrn_measured_fraction_theta_max 0.999
_diffrn_measurement_device_type 'CCD area detector'
_diffrn_measurement_method 'phi and omega scans'
_diffrn_radiation_monochromator graphite
_diffrn_radiation_source 'fine-focus sealed tube'
_diffrn_radiation_type MoK\a
_diffrn_radiation_wavelength 0.71073
_diffrn_reflns_av_R_equivalents 0.0353
_diffrn_reflns_av_sigmaI/netI 0.0290
_diffrn_reflns_limit_h_max 12
_diffrn_reflns_limit_h_min -12
_diffrn_reflns_limit_k_max 14
_diffrn_reflns_limit_k_min -14
_diffrn_reflns_limit_l_max 18
_diffrn_reflns_limit_l_min -18
_diffrn_reflns_number 13859
_diffrn_reflns_theta_full 25.99
_diffrn_reflns_theta_max 25.99
_diffrn_reflns_theta_min 2.21
_exptl_absorpt_coefficient_mu 0.229
_exptl_absorpt_correction_T_max 0.928
_exptl_absorpt_correction_T_min 0.850
_exptl_absorpt_correction_type empirical
_exptl_absorpt_process_details
;
absorption correction based on 999 reflections (SADABS); Rint 0.055 before
correction 0.040 after correction.
;
_exptl_crystal_colour colourless
_exptl_crystal_density_diffrn 1.465
_exptl_crystal_density_method 'not measured'
_exptl_crystal_description block
_exptl_crystal_F_000 832
_exptl_crystal_size_max 0.38
_exptl_crystal_size_mid 0.29
_exptl_crystal_size_min 0.13
_refine_diff_density_max 0.524
_refine_diff_density_min -0.220
_refine_diff_density_rms 0.055
_refine_ls_extinction_method none
_refine_ls_goodness_of_fit_ref 1.051
_refine_ls_hydrogen_treatment mixed
_refine_ls_matrix_type full
_refine_ls_number_parameters 246
_refine_ls_number_reflns 3555
_refine_ls_number_restraints 0
_refine_ls_restrained_S_all 1.051
_refine_ls_R_factor_all 0.0443
_refine_ls_R_factor_gt 0.0386
_refine_ls_shift/su_max 0.000
_refine_ls_shift/su_mean 0.000
_refine_ls_structure_factor_coef Fsqd
_refine_ls_weighting_details 'calc w=1/[\s^2^(Fo^2^)+(0.0690P)^2^+0.1006P] where P=(Fo^2^+2Fc^2^)/3'
_refine_ls_weighting_scheme calc
_refine_ls_wR_factor_gt 0.1049
_refine_ls_wR_factor_ref 0.1079
_reflns_number_gt 3037
_reflns_number_total 3555
_reflns_threshold_expression >2sigma(I)
_cod_data_source_file b507131c.txt
_cod_data_source_block 9a
_cod_depositor_comments
;
The following automatic conversions were performed:
'_symmetry_cell_setting' value 'Monoclinic' changed to 'monoclinic'
according to '/home/saulius/struct/CIF-dictionaries/cif_core.dic'
dictionary named 'cif_core.dic' version 2.4.1 from 2010-06-29.

Automatic conversion script
Id: cif_fix_enum 1527 2010-12-29 10:47:43Z saulius 
;
_cod_original_sg_symbol_H-M P2(1)/n
_cod_database_code 7150242

loop_
_symmetry_equiv_pos_as_xyz
'x, y, z'
'-x+1/2, y+1/2, -z+1/2'
'-x, -y, -z'
'x-1/2, -y-1/2, z-1/2'

loop_
_atom_site_label
_atom_site_type_symbol
_atom_site_fract_x
_atom_site_fract_y
_atom_site_fract_z
_atom_site_U_iso_or_equiv
_atom_site_adp_type
_atom_site_occupancy
_atom_site_symmetry_multiplicity
_atom_site_calc_flag
_atom_site_refinement_flags
_atom_site_disorder_assembly
_atom_site_disorder_group
S1 S 0.49415(4) 0.73959(3) 0.10969(3) 0.02456(14) Uani 1 1 d . . .
F1 F 0.15888(9) 0.53964(8) 0.22179(7) 0.0309(3) Uani 1 1 d . . .
F2 F 0.09288(9) 0.49673(8) 0.08427(7) 0.0328(3) Uani 1 1 d . . .
O7 O 0.34316(10) 0.53775(9) 0.02740(7) 0.0232(3) Uani 1 1 d . . .
O1 O 0.44571(10) 0.45144(9) 0.24649(7) 0.0249(3) Uani 1 1 d . . .
O2 O 0.30533(12) 0.31989(10) 0.29033(8) 0.0306(3) Uani 1 1 d . . .
O3 O 0.21684(10) 0.31079(9) 0.10394(8) 0.0250(3) Uani 1 1 d . . .
O4 O 0.40403(11) 0.21315(9) 0.11647(8) 0.0271(3) Uani 1 1 d . . .
N1 N 0.21720(14) 0.12552(12) 0.07102(10) 0.0315(4) Uani 1 1 d . . .
C1 C 0.39785(14) 0.45076(13) 0.08508(10) 0.0206(3) Uani 1 1 d . . .
H1 H 0.4498 0.3924 0.0536 0.025 Uiso 1 1 calc R . .
C2 C 0.28595(14) 0.40445(13) 0.13858(10) 0.0210(3) Uani 1 1 d . . .
C3 C 0.19930(15) 0.51212(14) 0.13790(11) 0.0237(4) Uani 1 1 d . . .
C4 C 0.28504(15) 0.60305(13) 0.09700(11) 0.0229(4) Uani 1 1 d . . .
H4 H 0.2377 0.6716 0.0741 0.027 Uiso 1 1 calc R . .
C5 C 0.39942(14) 0.62952(13) 0.16222(10) 0.0211(3) Uani 1 1 d . . .
H5 H 0.3713 0.6522 0.2239 0.025 Uiso 1 1 calc R . .
C6 C 0.46909(15) 0.51460(13) 0.16389(10) 0.0209(3) Uani 1 1 d . . .
H6 H 0.5628 0.5229 0.1532 0.025 Uiso 1 1 calc R . .
C7 C 0.34311(15) 0.38338(13) 0.23364(11) 0.0232(4) Uani 1 1 d . . .
C8 C 0.28997(16) 0.21345(14) 0.09783(11) 0.0245(4) Uani 1 1 d . . .
C9 C 0.07693(18) 0.13401(16) 0.05784(13) 0.0379(5) Uani 1 1 d . . .
H9A H 0.0424 0.1784 0.1085 0.045 Uiso 1 1 calc R . .
H9B H 0.0395 0.0570 0.0603 0.045 Uiso 1 1 calc R . .
C10 C 0.0354(2) 0.18876(18) -0.03073(15) 0.0504(6) Uani 1 1 d . . .
H10A H 0.0683 0.2665 -0.0324 0.076 Uiso 1 1 calc R . .
H10B H -0.0585 0.1901 -0.0362 0.076 Uiso 1 1 calc R . .
H10C H 0.0694 0.1454 -0.0813 0.076 Uiso 1 1 calc R . .
C11 C 0.28146(19) 0.01632(14) 0.05604(13) 0.0338(4) Uani 1 1 d . . .
H11A H 0.2265 -0.0454 0.0784 0.041 Uiso 1 1 calc R . .
H11B H 0.3631 0.0148 0.0925 0.041 Uiso 1 1 calc R . .
C12 C 0.3096(2) -0.00650(17) -0.04186(14) 0.0524(6) Uani 1 1 d . . .
H12A H 0.2291 -0.0086 -0.0782 0.079 Uiso 1 1 calc R . .
H12B H 0.3536 -0.0795 -0.0466 0.079 Uiso 1 1 calc R . .
H12C H 0.3646 0.0538 -0.0646 0.079 Uiso 1 1 calc R . .
C13 C 0.61252(16) 0.75933(13) 0.19815(11) 0.0237(4) Uani 1 1 d . . .
C14 C 0.58878(18) 0.83338(15) 0.26907(12) 0.0321(4) Uani 1 1 d . . .
H14 H 0.5097 0.8732 0.2700 0.038 Uiso 1 1 calc R . .
C15 C 0.68064(19) 0.84902(17) 0.33839(13) 0.0387(5) Uani 1 1 d . . .
H15 H 0.6642 0.8993 0.3870 0.046 Uiso 1 1 calc R . .
C16 C 0.79521(19) 0.79210(17) 0.33702(14) 0.0382(5) Uani 1 1 d . . .
H16 H 0.8574 0.8026 0.3850 0.046 Uiso 1 1 calc R . .
C17 C 0.82065(18) 0.71964(17) 0.26615(15) 0.0399(5) Uani 1 1 d . . .
H17 H 0.9004 0.6809 0.2652 0.048 Uiso 1 1 calc R . .
C18 C 0.72992(17) 0.70353(15) 0.19663(13) 0.0320(4) Uani 1 1 d . . .
H18 H 0.7478 0.6542 0.1477 0.038 Uiso 1 1 calc R . .

loop_
_atom_site_aniso_label
_atom_site_aniso_U_11
_atom_site_aniso_U_22
_atom_site_aniso_U_33
_atom_site_aniso_U_23
_atom_site_aniso_U_13
_atom_site_aniso_U_12
S1 0.0304(3) 0.0173(2) 0.0259(2) 0.00188(15) 0.00013(17) -0.00434(16)
F1 0.0335(6) 0.0229(5) 0.0370(6) -0.0047(4) 0.0119(4) 0.0001(4)
F2 0.0224(5) 0.0282(6) 0.0471(6) -0.0030(5) -0.0075(4) -0.0007(4)
O7 0.0295(6) 0.0183(6) 0.0215(6) -0.0003(4) -0.0011(5) 0.0024(5)
O1 0.0305(6) 0.0190(6) 0.0248(6) 0.0025(4) -0.0046(5) -0.0054(5)
O2 0.0423(8) 0.0218(6) 0.0280(6) 0.0027(5) 0.0066(5) -0.0050(5)
O3 0.0236(6) 0.0162(6) 0.0348(7) -0.0063(5) -0.0025(5) -0.0033(4)
O4 0.0267(7) 0.0206(6) 0.0340(7) 0.0001(5) -0.0006(5) -0.0008(5)
N1 0.0346(8) 0.0175(7) 0.0417(9) -0.0055(6) -0.0070(7) -0.0034(6)
C1 0.0231(8) 0.0149(7) 0.0236(8) 0.0006(6) -0.0004(6) 0.0007(6)
C2 0.0220(8) 0.0144(8) 0.0263(9) -0.0035(6) -0.0010(6) -0.0026(6)
C3 0.0205(8) 0.0219(8) 0.0285(9) -0.0030(7) 0.0001(7) 0.0002(7)
C4 0.0247(8) 0.0165(8) 0.0272(9) -0.0011(6) -0.0010(7) 0.0022(6)
C5 0.0239(8) 0.0161(8) 0.0233(8) 0.0001(6) 0.0007(6) -0.0030(6)
C6 0.0233(8) 0.0162(8) 0.0230(8) 0.0019(6) -0.0003(6) -0.0021(6)
C7 0.0283(9) 0.0156(8) 0.0258(9) -0.0033(6) 0.0028(7) 0.0006(6)
C8 0.0305(9) 0.0174(8) 0.0255(9) -0.0010(6) 0.0005(7) -0.0003(7)
C9 0.0436(11) 0.0249(9) 0.0445(11) -0.0038(8) -0.0069(9) -0.0114(8)
C10 0.0588(14) 0.0390(12) 0.0524(13) -0.0007(10) -0.0145(11) -0.0088(10)
C11 0.0472(11) 0.0151(8) 0.0390(11) -0.0016(7) -0.0006(8) -0.0024(8)
C12 0.0849(17) 0.0303(11) 0.0425(13) -0.0003(9) 0.0126(12) 0.0086(11)
C13 0.0267(9) 0.0170(8) 0.0275(9) 0.0027(6) 0.0024(7) -0.0059(7)
C14 0.0311(9) 0.0283(9) 0.0368(10) -0.0052(8) 0.0007(8) -0.0002(8)
C15 0.0455(11) 0.0359(10) 0.0344(10) -0.0088(8) -0.0009(9) -0.0086(9)
C16 0.0364(11) 0.0364(11) 0.0410(11) 0.0042(9) -0.0103(9) -0.0138(9)
C17 0.0264(10) 0.0352(11) 0.0576(13) 0.0034(9) -0.0043(9) -0.0020(8)
C18 0.0288(9) 0.0261(9) 0.0412(11) -0.0030(8) 0.0034(8) -0.0030(7)

loop_
_atom_type_symbol
_atom_type_description
_atom_type_scat_dispersion_real
_atom_type_scat_dispersion_imag
_atom_type_scat_source
C C 0.0033 0.0016 'International Tables Vol C Tables 4.2.6.8 and 6.1.1.4'
H H 0.0000 0.0000 'International Tables Vol C Tables 4.2.6.8 and 6.1.1.4'
N N 0.0061 0.0033 'International Tables Vol C Tables 4.2.6.8 and 6.1.1.4'
O O 0.0106 0.0060 'International Tables Vol C Tables 4.2.6.8 and 6.1.1.4'
F F 0.0171 0.0103 'International Tables Vol C Tables 4.2.6.8 and 6.1.1.4'
S S 0.1246 0.1234 'International Tables Vol C Tables 4.2.6.8 and 6.1.1.4'

loop_
_geom_angle_atom_site_label_1
_geom_angle_atom_site_label_2
_geom_angle_atom_site_label_3
_geom_angle
_geom_angle_site_symmetry_1
_geom_angle_site_symmetry_3
_geom_angle_publ_flag
C13 S1 C5 98.97(7) . . ?
C4 O7 C1 97.53(11) . . ?
C7 O1 C6 110.16(12) . . ?
C8 O3 C2 113.55(12) . . ?
C8 N1 C11 117.81(15) . . ?
C8 N1 C9 122.50(15) . . ?
C11 N1 C9 119.69(14) . . ?
O7 C1 C2 105.34(12) . . ?
O7 C1 C6 105.33(12) . . ?
C2 C1 C6 98.19(12) . . ?
O3 C2 C7 112.60(13) . . ?
O3 C2 C1 118.98(13) . . ?
C7 C2 C1 104.48(12) . . ?
O3 C2 C3 110.41(12) . . ?
C7 C2 C3 110.31(12) . . ?
C1 C2 C3 99.11(12) . . ?
F2 C3 F1 106.72(12) . . ?
F2 C3 C4 110.08(13) . . ?
F1 C3 C4 113.20(13) . . ?
F2 C3 C2 111.00(12) . . ?
F1 C3 C2 112.81(13) . . ?
C4 C3 C2 103.09(12) . . ?
O7 C4 C3 99.90(12) . . ?
O7 C4 C5 102.51(12) . . ?
C3 C4 C5 110.36(13) . . ?
C4 C5 C6 100.77(12) . . ?
C4 C5 S1 107.51(11) . . ?
C6 C5 S1 111.85(10) . . ?
O1 C6 C5 111.83(12) . . ?
O1 C6 C1 106.63(12) . . ?
C5 C6 C1 101.70(12) . . ?
O2 C7 O1 123.70(15) . . ?
O2 C7 C2 127.91(15) . . ?
O1 C7 C2 108.37(13) . . ?
O4 C8 N1 127.40(16) . . ?
O4 C8 O3 121.81(14) . . ?
N1 C8 O3 110.78(14) . . ?
N1 C9 C10 113.40(17) . . ?
N1 C11 C12 113.92(15) . . ?
C14 C13 C18 119.34(16) . . ?
C14 C13 S1 119.64(13) . . ?
C18 C13 S1 121.01(13) . . ?
C15 C14 C13 119.94(17) . . ?
C16 C15 C14 120.23(18) . . ?
C15 C16 C17 120.34(18) . . ?
C16 C17 C18 119.93(18) . . ?
C17 C18 C13 120.21(17) . . ?

loop_
_geom_bond_atom_site_label_1
_geom_bond_atom_site_label_2
_geom_bond_distance
_geom_bond_site_symmetry_2
_geom_bond_publ_flag
S1 C13 1.7774(17) . ?
S1 C5 1.8210(15) . ?
F1 C3 1.3583(18) . ?
F2 C3 1.3512(18) . ?
O7 C4 1.4336(18) . ?
O7 C1 1.4370(18) . ?
O1 C7 1.3461(19) . ?
O1 C6 1.4540(18) . ?
O2 C7 1.1984(19) . ?
O3 C8 1.384(2) . ?
O3 C2 1.4053(18) . ?
O4 C8 1.212(2) . ?
N1 C8 1.337(2) . ?
N1 C11 1.473(2) . ?
N1 C9 1.473(2) . ?
C1 C2 1.532(2) . ?
C1 C6 1.550(2) . ?
C2 C7 1.521(2) . ?
C2 C3 1.559(2) . ?
C3 C4 1.534(2) . ?
C4 C5 1.536(2) . ?
C5 C6 1.538(2) . ?
C9 C10 1.504(3) . ?
C11 C12 1.505(3) . ?
C13 C14 1.390(2) . ?
C13 C18 1.391(2) . ?
C14 C15 1.387(2) . ?
C15 C16 1.372(3) . ?
C16 C17 1.382(3) . ?
C17 C18 1.382(3) . ?
